data_4113358
loop_
_publ_author_name
'Thaddeus J. Wadas'
'Quan-Ming Wang'
'Yong-joo Kim'
'Christine Flaschenreim'
'Thomas N. Blanton'
'Richard Eisenberg'

_publ_section_title
;
 Vapochromism and Its Structural Basis in a Luminescent Pt(II)
 Terpyridine-Nicotinamide Complex
;
_journal_name_full 'Journal of the American Chemical Society'
_journal_page_first 16841
_journal_page_last 16849
_journal_paper_doi 10.1021/ja047955s
_journal_volume 126
_journal_year 2004
_chemical_formula_moiety 'C29 H22 Cl F12 N5 O2 P2 Pt'
_chemical_formula_sum 'C29 H22 Cl F12 N5 O2 P2 Pt'
_chemical_formula_weight 993.00
_chemical_name_common EISTH15
_chemical_name_systematic
; 
4'-(p-nicotinamide-N-methylphenyl)-2,2':6',2''-terpyridine 
bis-hexafluoraphospate platinum (II) chloride (Orange Form - Methanol In 
Lattice)
;
_space_group_IT_number 2
_symmetry_cell_setting triclinic
_symmetry_space_group_name_Hall '-P 1'
_symmetry_space_group_name_H-M 'P -1'
_atom_sites_solution_hydrogens geom
_atom_sites_solution_primary direct
_atom_sites_solution_secondary difmap
_audit_creation_method SHELXL-97
_cell_angle_alpha 94.816(2)
_cell_angle_beta 94.531(2)
_cell_angle_gamma 96.362(2)
_cell_formula_units_Z 2
_cell_length_a 6.7965(7)
_cell_length_b 13.8266(14)
_cell_length_c 18.1411(18)
_cell_measurement_reflns_used 9052
_cell_measurement_temperature 193(2)
_cell_measurement_theta_max 28.2
_cell_measurement_theta_min 2.5
_cell_volume 1681.6(3)
_computing_cell_refinement 'Bruker SMART'
_computing_data_collection 'Bruker SMART'
_computing_data_reduction 'Bruker SAINT'
_computing_molecular_graphics 'Bruker SHELXTL'
_computing_publication_material 'Bruker SHELXTL'
_computing_structure_refinement 'SHELXL-97 (Sheldrick, 1997)'
_computing_structure_solution 'SHELXS-97 (Sheldrick, 1990)'
_diffrn_ambient_temperature 193(2)
_diffrn_measured_fraction_theta_full 0.925
_diffrn_measured_fraction_theta_max 0.925
_diffrn_measurement_device_type 'CCD area detector'
_diffrn_measurement_method 'phi and omega scans'
_diffrn_radiation_monochromator graphite
_diffrn_radiation_source 'fine-focus sealed tube'
_diffrn_radiation_type MoK\a
_diffrn_radiation_wavelength 0.71073
_diffrn_reflns_av_R_equivalents 0.0444
_diffrn_reflns_av_sigmaI/netI 0.0812
_diffrn_reflns_limit_h_max 9
_diffrn_reflns_limit_h_min -8
_diffrn_reflns_limit_k_max 18
_diffrn_reflns_limit_k_min -18
_diffrn_reflns_limit_l_max 24
_diffrn_reflns_limit_l_min -23
_diffrn_reflns_number 14813
_diffrn_reflns_theta_full 28.26
_diffrn_reflns_theta_max 28.26
_diffrn_reflns_theta_min 1.78
_exptl_absorpt_coefficient_mu 4.451
_exptl_absorpt_correction_type empirical
_exptl_absorpt_process_details SADABS
_exptl_crystal_colour Orange
_exptl_crystal_density_diffrn 1.961
_exptl_crystal_description Plate
_exptl_crystal_F_000 960
_exptl_crystal_size_max 0.32
_exptl_crystal_size_mid 0.06
_exptl_crystal_size_min 0.04
_refine_diff_density_max 3.753
_refine_diff_density_min -2.115
_refine_diff_density_rms 0.190
_refine_ls_extinction_method none
_refine_ls_goodness_of_fit_ref 1.051
_refine_ls_hydrogen_treatment mixed
_refine_ls_matrix_type full
_refine_ls_number_parameters 543
_refine_ls_number_reflns 7704
_refine_ls_number_restraints 0
_refine_ls_restrained_S_all 1.051
_refine_ls_R_factor_all 0.0862
_refine_ls_R_factor_gt 0.0601
_refine_ls_shift/su_max 0.003
_refine_ls_shift/su_mean 0.000
_refine_ls_structure_factor_coef Fsqd
_refine_ls_weighting_details 'calc w=1/[\s^2^(Fo^2^)+(0.0598P)^2^+5.7023P] where P=(Fo^2^+2Fc^2^)/3'
_refine_ls_weighting_scheme calc
_refine_ls_wR_factor_gt 0.1231
_refine_ls_wR_factor_ref 0.1313
_reflns_number_gt 5941
_reflns_number_total 7704
_reflns_threshold_expression >2sigma(I)
_cod_data_source_file ja047955ssi20040819_093116_2.cif
_cod_data_source_block 1-O
_cod_database_code 4113358

loop_
_symmetry_equiv_pos_as_xyz
'x, y, z'
'-x, -y, -z'

loop_
_atom_site_label
_atom_site_type_symbol
_atom_site_fract_x
_atom_site_fract_y
_atom_site_fract_z
_atom_site_U_iso_or_equiv
_atom_site_adp_type
_atom_site_occupancy
_atom_site_symmetry_multiplicity
_atom_site_calc_flag
_atom_site_refinement_flags
Pt2A Pt -0.21700(4) 0.06526(2) 0.512217(17) 0.03104(11) Uani 1 1 d .
Cl2A Cl -0.1329(3) 0.12973(17) 0.63344(11) 0.0435(5) Uani 1 1 d .
O2A O -0.1729(11) -0.4125(5) 0.0137(4) 0.0576(18) Uani 1 1 d .
N6A N -0.1982(9) 0.1919(5) 0.4625(4) 0.0349(15) Uani 1 1 d .
N7A N -0.2852(8) 0.0119(4) 0.4103(3) 0.0267(13) Uani 1 1 d .
N8A N -0.2654(9) -0.0766(5) 0.5285(4) 0.0345(15) Uani 1 1 d .
N9A N -0.6577(11) -0.2953(5) -0.0654(4) 0.0383(16) Uani 1 1 d .
N10A N -0.1865(12) -0.5243(6) -0.0840(4) 0.052(2) Uani 1 1 d .
H10A H -0.0792 -0.5462 -0.0679 0.062 Uiso 1 1 calc R
H10B H -0.2496 -0.5496 -0.1253 0.062 Uiso 1 1 calc R
C2A C -0.2833(11) 0.0736(6) 0.3564(4) 0.0331(17) Uani 1 1 d .
C29A C -0.1608(12) 0.2835(6) 0.4951(5) 0.040(2) Uani 1 1 d .
H29A H -0.1351 0.2938 0.5465 0.048 Uiso 1 1 calc R
C30A C -0.1600(14) 0.3625(6) 0.4538(6) 0.050(2) Uani 1 1 d .
H30A H -0.1353 0.4256 0.4773 0.059 Uiso 1 1 calc R
C31A C -0.1954(14) 0.3482(7) 0.3785(6) 0.052(2) Uani 1 1 d .
H31A H -0.1945 0.4015 0.3505 0.063 Uiso 1 1 calc R
C32A C -0.2327(12) 0.2539(6) 0.3437(5) 0.0391(19) Uani 1 1 d .
H32A H -0.2563 0.2433 0.2923 0.047 Uiso 1 1 calc R
C33A C -0.2343(11) 0.1758(6) 0.3867(4) 0.0326(17) Uani 1 1 d .
C34A C -0.3341(11) 0.0365(6) 0.2840(4) 0.0322(17) Uani 1 1 d .
H34A H -0.3305 0.0778 0.2462 0.039 Uiso 1 1 calc R
C35A C -0.3911(11) -0.0632(6) 0.2676(4) 0.0323(17) Uani 1 1 d .
C36A C -0.3911(11) -0.1256(6) 0.3249(4) 0.0316(17) Uani 1 1 d .
H36A H -0.4307 -0.1923 0.3147 0.038 Uiso 1 1 calc R
C37A C -0.3303(11) -0.0853(6) 0.3977(4) 0.0309(17) Uani 1 1 d .
C38A C -0.3463(11) -0.2385(5) 0.4652(4) 0.0322(17) Uani 1 1 d .
H38A H -0.3757 -0.2786 0.4210 0.039 Uiso 1 1 calc R
C39A C -0.3318(12) -0.2778(7) 0.5323(5) 0.044(2) Uani 1 1 d .
H39A H -0.3561 -0.3451 0.5341 0.053 Uiso 1 1 calc R
C40A C -0.2812(12) -0.2176(7) 0.5968(5) 0.043(2) Uani 1 1 d .
H40A H -0.2694 -0.2442 0.6421 0.052 Uiso 1 1 calc R
C41A C -0.2481(11) -0.1178(6) 0.5945(4) 0.0370(19) Uani 1 1 d .
H41A H -0.2133 -0.0777 0.6384 0.044 Uiso 1 1 calc R
C42A C -0.4611(12) -0.1037(6) 0.1900(4) 0.0337(17) Uani 1 1 d .
C44A C -0.3665(13) -0.0705(6) 0.1306(5) 0.0380(19) Uani 1 1 d .
H44A H -0.2516 -0.0264 0.1389 0.046 Uiso 1 1 calc R
C45A C -0.6140(13) -0.1674(6) 0.0438(5) 0.0405(19) Uani 1 1 d .
C46A C -0.7055(13) -0.2041(6) 0.1040(5) 0.043(2) Uani 1 1 d .
H46A H -0.8174 -0.2501 0.0955 0.052 Uiso 1 1 calc R
C47A C -0.6295(13) -0.1719(6) 0.1766(5) 0.043(2) Uani 1 1 d .
H47A H -0.6916 -0.1962 0.2162 0.052 Uiso 1 1 calc R
C48A C -0.7055(15) -0.1964(7) -0.0331(5) 0.050(2) Uani 1 1 d .
H48A H -0.6598 -0.1470 -0.0648 0.060 Uiso 1 1 calc R
H48B H -0.8486 -0.1980 -0.0333 0.060 Uiso 1 1 calc R
C49A C -0.4939(12) -0.3308(6) -0.0431(4) 0.0371(18) Uani 1 1 d .
H49A H -0.4085 -0.2966 -0.0047 0.044 Uiso 1 1 calc R
C50A C -0.4468(12) -0.4180(6) -0.0756(4) 0.0355(18) Uani 1 1 d .
C51A C -0.5748(15) -0.4682(7) -0.1320(5) 0.050(2) Uani 1 1 d .
H51A H -0.5461 -0.5273 -0.1547 0.060 Uiso 1 1 calc R
C52A C -0.7870(14) -0.3433(7) -0.1213(5) 0.047(2) Uani 1 1 d .
H52A H -0.9018 -0.3169 -0.1366 0.056 Uiso 1 1 calc R
C53A C -0.2547(14) -0.4517(6) -0.0452(5) 0.043(2) Uani 1 1 d .
C54A C -0.4439(14) -0.1034(6) 0.0583(5) 0.043(2) Uani 1 1 d .
H54A H -0.3782 -0.0813 0.0188 0.052 Uiso 1 1 calc R
C56A C -0.3158(11) -0.1368(5) 0.4650(4) 0.0293(17) Uani 1 1 d .
C59A C -0.7472(15) -0.4298(7) -0.1545(6) 0.057(3) Uani 1 1 d .
H59A H -0.8355 -0.4632 -0.1924 0.068 Uiso 1 1 calc R
P5A P 0.2008(4) 0.14930(19) 0.16822(13) 0.0449(6) Uani 1 1 d .
F1A F 0.1820(9) 0.2195(5) 0.1039(4) 0.083(2) Uani 1 1 d .
F2A F 0.2228(12) 0.0817(7) 0.2320(4) 0.111(3) Uani 1 1 d .
F3A F -0.032(2) 0.1327(19) 0.1656(13) 0.081(8) Uani 0.58(4) 1 d P
F4A F 0.434(2) 0.180(3) 0.1744(19) 0.130(15) Uani 0.58(4) 1 d P
F5A F 0.206(6) 0.0609(13) 0.1158(10) 0.130(14) Uani 0.58(4) 1 d P
F6A F 0.183(6) 0.2454(13) 0.2188(10) 0.128(13) Uani 0.58(4) 1 d P
F5AA F 0.051(5) 0.077(2) 0.1104(17) 0.106(14) Uani 0.42(4) 1 d P
F3AA F 0.019(6) 0.180(3) 0.206(2) 0.100(15) Uani 0.42(4) 1 d P
F4AA F 0.385(5) 0.115(3) 0.1314(14) 0.083(12) Uani 0.42(4) 1 d P
F6AA F 0.340(6) 0.216(3) 0.2239(15) 0.127(15) Uani 0.42(4) 1 d P
P1AA P 0.3366(4) 0.52664(18) 0.32841(14) 0.0531(6) Uani 1 1 d .
F13A F 0.2442(15) 0.5016(7) 0.2473(4) 0.115(3) Uani 1 1 d .
F14A F 0.4308(16) 0.5510(7) 0.4116(4) 0.123(3) Uani 1 1 d .
F15A F 0.120(3) 0.541(2) 0.3477(14) 0.140(12) Uani 0.64(3) 1 d P
F16A F 0.363(3) 0.6406(10) 0.3196(15) 0.123(11) Uani 0.64(3) 1 d P
F17A F 0.303(5) 0.4192(10) 0.3440(11) 0.143(14) Uani 0.64(3) 1 d P
F18A F 0.552(2) 0.523(3) 0.3101(11) 0.142(13) Uani 0.64(3) 1 d P
F16B F 0.216(12) 0.606(5) 0.3466(14) 0.21(4) Uani 0.36(3) 1 d P
F17B F 0.460(6) 0.441(3) 0.3085(19) 0.105(14) Uani 0.36(3) 1 d P
F15B F 0.209(6) 0.461(4) 0.367(3) 0.22(3) Uani 0.36(3) 1 d P
F18B F 0.441(11) 0.586(4) 0.279(3) 0.28(4) Uani 0.36(3) 1 d P
O11A O 0.9919(12) 0.6492(5) 0.1996(4) 0.071(2) Uani 1 1 d .
C11A C 0.8474(16) 0.7159(8) 0.1979(7) 0.068(3) Uani 1 1 d .

loop_
_atom_site_aniso_label
_atom_site_aniso_U_11
_atom_site_aniso_U_22
_atom_site_aniso_U_33
_atom_site_aniso_U_23
_atom_site_aniso_U_13
_atom_site_aniso_U_12
Pt2A 0.02188(15) 0.04576(19) 0.02781(16) 0.00842(12) 0.00944(10) 0.00548(11)
Cl2A 0.0364(11) 0.0643(14) 0.0303(10) 0.0012(9) 0.0086(8) 0.0066(10)
O2A 0.072(5) 0.060(4) 0.045(4) 0.002(3) 0.002(4) 0.034(4)
N6A 0.024(3) 0.043(4) 0.039(4) 0.009(3) 0.009(3) 0.006(3)
N7A 0.023(3) 0.030(3) 0.029(3) 0.004(3) 0.008(3) 0.003(2)
N8A 0.019(3) 0.047(4) 0.039(4) 0.002(3) 0.014(3) 0.002(3)
N9A 0.048(4) 0.045(4) 0.023(3) 0.005(3) 0.007(3) 0.010(3)
N10A 0.051(5) 0.060(5) 0.047(5) 0.002(4) 0.008(4) 0.020(4)
C2A 0.027(4) 0.040(4) 0.034(4) 0.012(3) 0.007(3) 0.001(3)
C29A 0.030(4) 0.046(5) 0.042(5) -0.005(4) 0.005(4) 0.000(4)
C30A 0.048(5) 0.036(5) 0.063(7) -0.002(4) 0.008(5) -0.002(4)
C31A 0.048(6) 0.042(5) 0.069(7) 0.013(5) 0.011(5) 0.002(4)
C32A 0.033(4) 0.048(5) 0.037(5) 0.011(4) 0.006(4) 0.003(4)
C33A 0.022(4) 0.046(5) 0.032(4) 0.009(3) 0.004(3) 0.008(3)
C34A 0.032(4) 0.039(4) 0.027(4) 0.012(3) 0.006(3) 0.004(3)
C35A 0.025(4) 0.047(5) 0.029(4) 0.009(3) 0.011(3) 0.010(3)
C36A 0.028(4) 0.036(4) 0.034(4) 0.011(3) 0.011(3) 0.005(3)
C37A 0.025(4) 0.039(4) 0.032(4) 0.010(3) 0.011(3) 0.009(3)
C38A 0.032(4) 0.028(4) 0.037(4) 0.007(3) 0.008(3) 0.002(3)
C39A 0.033(4) 0.051(5) 0.053(6) 0.023(4) 0.011(4) 0.006(4)
C40A 0.036(5) 0.065(6) 0.034(5) 0.020(4) 0.012(4) 0.011(4)
C41A 0.028(4) 0.058(5) 0.026(4) 0.006(4) 0.008(3) 0.006(4)
C42A 0.040(4) 0.035(4) 0.028(4) 0.006(3) 0.010(3) 0.010(3)
C44A 0.041(5) 0.034(4) 0.040(5) 0.008(4) 0.010(4) 0.003(3)
C45A 0.052(5) 0.042(5) 0.032(4) 0.003(4) 0.006(4) 0.020(4)
C46A 0.039(5) 0.049(5) 0.040(5) 0.000(4) 0.005(4) 0.003(4)
C47A 0.043(5) 0.053(5) 0.032(5) 0.003(4) 0.010(4) 0.000(4)
C48A 0.060(6) 0.056(6) 0.038(5) 0.005(4) 0.004(4) 0.029(5)
C49A 0.037(4) 0.046(5) 0.030(4) 0.008(4) 0.006(3) 0.008(4)
C50A 0.044(5) 0.034(4) 0.030(4) 0.010(3) 0.011(4) -0.002(3)
C51A 0.058(6) 0.041(5) 0.050(6) 0.002(4) 0.015(5) 0.005(4)
C52A 0.042(5) 0.058(6) 0.040(5) 0.007(4) 0.001(4) 0.002(4)
C53A 0.057(6) 0.039(5) 0.035(5) 0.009(4) 0.015(4) 0.005(4)
C54A 0.058(6) 0.046(5) 0.032(5) 0.014(4) 0.016(4) 0.016(4)
C56A 0.030(4) 0.025(4) 0.038(4) 0.019(3) 0.018(3) 0.003(3)
C59A 0.057(6) 0.054(6) 0.051(6) -0.010(5) -0.005(5) -0.007(5)
P5A 0.0446(13) 0.0588(15) 0.0348(12) 0.0147(11) 0.0075(10) 0.0113(11)
F1A 0.053(4) 0.108(5) 0.101(5) 0.074(4) 0.018(3) 0.009(3)
F2A 0.106(6) 0.171(8) 0.081(5) 0.086(5) 0.029(4) 0.054(6)
F3A 0.054(7) 0.109(16) 0.087(16) 0.057(12) 0.011(9) -0.005(9)
F4A 0.044(8) 0.20(3) 0.15(3) 0.12(2) -0.017(12) -0.004(12)
F5A 0.24(4) 0.086(11) 0.069(11) -0.013(9) 0.022(18) 0.065(18)
F6A 0.20(3) 0.084(12) 0.092(12) -0.032(9) -0.021(15) 0.038(15)
F5AA 0.11(2) 0.084(19) 0.11(2) 0.027(15) -0.047(18) -0.034(16)
F3AA 0.10(3) 0.10(3) 0.13(3) 0.05(2) 0.08(2) 0.07(2)
F4AA 0.08(2) 0.13(3) 0.062(14) 0.038(14) 0.037(13) 0.071(19)
F6AA 0.10(3) 0.16(3) 0.091(17) -0.058(18) -0.011(17) -0.03(2)
P1AA 0.0761(18) 0.0421(13) 0.0442(14) 0.0119(11) 0.0152(13) 0.0074(12)
F13A 0.156(8) 0.135(8) 0.062(5) 0.007(5) -0.011(5) 0.064(7)
F14A 0.178(9) 0.108(6) 0.072(5) 0.004(5) -0.023(6) 0.003(6)
F15A 0.064(10) 0.19(3) 0.163(19) -0.007(16) 0.049(10) -0.019(13)
F16A 0.160(19) 0.041(7) 0.15(2) 0.036(10) -0.067(14) -0.021(9)
F17A 0.26(4) 0.035(7) 0.117(16) 0.036(8) -0.071(19) -0.012(12)
F18A 0.055(9) 0.27(4) 0.122(14) 0.07(2) 0.021(9) 0.062(14)
F16B 0.39(9) 0.24(6) 0.044(14) 0.01(2) 0.03(3) 0.28(6)
F17B 0.10(3) 0.11(3) 0.12(2) -0.01(2) -0.006(19) 0.07(2)
F15B 0.13(3) 0.19(5) 0.39(8) 0.19(5) 0.13(4) 0.04(3)
F18B 0.45(9) 0.11(3) 0.30(6) 0.02(3) 0.29(7) -0.09(4)
O11A 0.079(5) 0.063(5) 0.077(5) 0.007(4) 0.022(4) 0.020(4)
C11A 0.055(6) 0.068(7) 0.086(9) -0.003(6) 0.015(6) 0.025(5)

loop_
_atom_type_symbol
_atom_type_description
_atom_type_scat_dispersion_real
_atom_type_scat_dispersion_imag
_atom_type_scat_source
C C 0.0033 0.0016 'International Tables Vol C Tables 4.2.6.8 and 6.1.1.4'
Cl Cl 0.1484 0.1585 'International Tables Vol C Tables 4.2.6.8 and 6.1.1.4'
F F 0.0171 0.0103 'International Tables Vol C Tables 4.2.6.8 and 6.1.1.4'
N N 0.0061 0.0033 'International Tables Vol C Tables 4.2.6.8 and 6.1.1.4'
O O 0.0106 0.0060 'International Tables Vol C Tables 4.2.6.8 and 6.1.1.4'
P P 0.1023 0.0942 'International Tables Vol C Tables 4.2.6.8 and 6.1.1.4'
Pt Pt -1.7033 8.3905 'International Tables Vol C Tables 4.2.6.8 and 6.1.1.4'
H H 0.0000 0.0000 'International Tables Vol C Tables 4.2.6.8 and 6.1.1.4'

loop_
_geom_angle_atom_site_label_1
_geom_angle_atom_site_label_2
_geom_angle_atom_site_label_3
_geom_angle
N7A Pt2A N8A 81.1(3)
N7A Pt2A N6A 80.9(3)
N8A Pt2A N6A 161.9(3)
N7A Pt2A Cl2A 179.43(18)
N8A Pt2A Cl2A 99.3(2)
N6A Pt2A Cl2A 98.7(2)
C29A N6A C33A 120.1(7)
C29A N6A Pt2A 127.8(6)
C33A N6A Pt2A 112.2(5)
C37A N7A C2A 124.0(7)
C37A N7A Pt2A 117.2(5)
C2A N7A Pt2A 118.8(5)
C56A N8A C41A 118.3(7)
C56A N8A Pt2A 114.0(5)
C41A N8A Pt2A 127.6(6)
C49A N9A C52A 121.4(8)
C49A N9A C48A 121.5(7)
C52A N9A C48A 117.1(7)
N7A C2A C34A 119.1(7)
N7A C2A C33A 112.0(7)
C34A C2A C33A 128.8(7)
N6A C29A C30A 120.9(8)
C31A C30A C29A 120.0(9)
C30A C31A C32A 119.9(9)
C33A C32A C31A 118.9(8)
N6A C33A C32A 120.2(8)
N6A C33A C2A 116.1(7)
C32A C33A C2A 123.6(7)
C2A C34A C35A 119.7(7)
C34A C35A C36A 119.8(7)
C34A C35A C42A 120.3(7)
C36A C35A C42A 119.8(7)
C37A C36A C35A 118.7(7)
N7A C37A C36A 118.5(7)
N7A C37A C56A 113.8(7)
C36A C37A C56A 127.6(7)
C39A C38A C56A 118.4(8)
C40A C39A C38A 119.9(8)
C39A C40A C41A 120.2(8)
N8A C41A C40A 121.1(8)
C44A C42A C47A 119.3(8)
C44A C42A C35A 120.7(7)
C47A C42A C35A 119.9(7)
C42A C44A C54A 119.7(8)
C54A C45A C46A 118.3(8)
C54A C45A C48A 121.9(8)
C46A C45A C48A 119.8(8)
C47A C46A C45A 120.3(8)
C42A C47A C46A 120.3(8)
C45A C48A N9A 113.8(7)
N9A C49A C50A 121.0(8)
C51A C50A C49A 119.0(8)
C51A C50A C53A 124.8(8)
C49A C50A C53A 116.3(7)
C50A C51A C59A 119.1(9)
C59A C52A N9A 119.6(9)
O2A C53A N10A 123.4(9)
O2A C53A C50A 119.1(8)
N10A C53A C50A 117.4(8)
C45A C54A C44A 121.9(7)
N8A C56A C38A 122.0(7)
N8A C56A C37A 113.9(6)
C38A C56A C37A 124.0(7)
C52A C59A C51A 119.9(9)
F5A P5A F6AA 138.7(18)
F5A P5A F3AA 126.9(18)
F6AA P5A F3AA 90.9(18)
F5A P5A F2A 86.9(8)
F6AA P5A F2A 79.8(17)
F3AA P5A F2A 85.1(10)
F5A P5A F4AA 52.3(12)
F6AA P5A F4AA 89.2(16)
F3AA P5A F4AA 177.6(12)
F2A P5A F4AA 92.6(8)
F5A P5A F3A 92.1(14)
F6AA P5A F3A 126.8(15)
F3AA P5A F3A 35.9(13)
F2A P5A F3A 91.7(6)
F4AA P5A F3A 143.9(15)
F5A P5A F6A 175.4(13)
F6AA P5A F6A 45.0(12)
F3AA P5A F6A 51.2(13)
F2A P5A F6A 96.8(9)
F4AA P5A F6A 129.8(17)
F3A P5A F6A 85.1(12)
F5A P5A F4A 94.5(15)
F6AA P5A F4A 47.5(13)
F3AA P5A F4A 138.0(19)
F2A P5A F4A 91.1(7)
F4AA P5A F4A 42.4(11)
F3A P5A F4A 172.9(15)
F6A P5A F4A 88.1(15)
F5A P5A F1A 93.7(8)
F6AA P5A F1A 99.2(17)
F3AA P5A F1A 95.2(10)
F2A P5A F1A 178.9(5)
F4AA P5A F1A 87.1(7)
F3A P5A F1A 89.2(6)
F6A P5A F1A 82.6(8)
F4A P5A F1A 88.0(6)
F5A P5A F5AA 41.6(12)
F6AA P5A F5AA 178.9(17)
F3AA P5A F5AA 88.4(18)
F2A P5A F5AA 99.3(10)
F4AA P5A F5AA 91.4(17)
F3A P5A F5AA 52.5(13)
F6A P5A F5AA 134.7(16)
F4A P5A F5AA 133.3(18)
F1A P5A F5AA 81.8(9)
F3AA F3A F5AA 136(3)
F3AA F3A P5A 70.6(18)
F5AA F3A P5A 65.0(11)
F4AA F4A F6AA 130(2)
F4AA F4A P5A 68.1(13)
F6AA F4A P5A 63.0(12)
F5AA F5A F4AA 135(2)
F5AA F5A P5A 74.7(17)
F4AA F5A P5A 66.9(12)
F6AA F6A F3AA 119(2)
F6AA F6A P5A 64.6(13)
F3AA F6A P5A 63.3(10)
F5A F5AA F3A 123(2)
F5A F5AA P5A 63.7(14)
F3A F5AA P5A 62.6(12)
F3A F3AA F6A 133(3)
F3A F3AA P5A 73.5(17)
F6A F3AA P5A 65.5(12)
F4A F4AA F5A 130(2)
F4A F4AA P5A 69.5(13)
F5A F4AA P5A 60.8(11)
F6A F6AA F4A 129(3)
F6A F6AA P5A 70.4(15)
F4A F6AA P5A 69.5(13)
F18B P1AA F15B 170(4)
F18B P1AA F16B 90(3)
F15B P1AA F16B 90(3)
F18B P1AA F17A 139(2)
F15B P1AA F17A 39.0(18)
F16B P1AA F17A 129(3)
F18B P1AA F18A 54(3)
F15B P1AA F18A 130.2(19)
F16B P1AA F18A 134(4)
F17A P1AA F18A 94.6(15)
F18B P1AA F13A 70(3)
F15B P1AA F13A 101(3)
F16B P1AA F13A 96.1(17)
F17A P1AA F13A 91.3(7)
F18A P1AA F13A 95.3(9)
F18B P1AA F17B 91(3)
F15B P1AA F17B 89(2)
F16B P1AA F17B 179(4)
F17A P1AA F17B 50.2(15)
F18A P1AA F17B 46.6(14)
F13A P1AA F17B 83.1(11)
F18B P1AA F15A 122(3)
F15B P1AA F15A 54.3(18)
F16B P1AA F15A 40(3)
F17A P1AA F15A 90.5(16)
F18A P1AA F15A 174.7(16)
F13A P1AA F15A 85.8(10)
F17B P1AA F15A 139(2)
F18B P1AA F14A 111(3)
F15B P1AA F14A 78(3)
F16B P1AA F14A 84.4(17)
F17A P1AA F14A 88.0(7)
F18A P1AA F14A 84.7(9)
F13A P1AA F14A 179.3(5)
F17B P1AA F14A 96.4(11)
F15A P1AA F14A 94.3(10)
F18B P1AA F16A 46.4(19)
F15B P1AA F16A 136(2)
F16B P1AA F16A 46(3)
F17A P1AA F16A 174.4(14)
F18A P1AA F16A 89.1(15)
F13A P1AA F16A 92.5(8)
F17B P1AA F16A 134(2)
F15A P1AA F16A 85.7(11)
F14A P1AA F16A 88.2(8)
P1AA F13A F18B 52.3(17)
F16B F15A F15B 115(4)
F16B F15A P1AA 65(2)
F15B F15A P1AA 58.1(15)
F18B F16A F16B 117(3)
F18B F16A P1AA 60.3(14)
F16B F16A P1AA 61.6(17)
F15B F17A F17B 132(3)
F15B F17A P1AA 66(2)
F17B F17A P1AA 66.1(13)
F17B F18A F18B 112(3)
F17B F18A P1AA 67.9(13)
F18B F18A P1AA 59.6(15)
F15A F16B F16A 143(3)
F15A F16B P1AA 75(3)
F16A F16B P1AA 72(2)
F18A F17B F17A 125(2)
F18A F17B P1AA 65.4(14)
F17A F17B P1AA 63.7(12)
F17A F15B F15A 135(4)
F17A F15B P1AA 75(2)
F15A F15B P1AA 67.5(18)
F16A F18B F18A 118(5)
F16A F18B P1AA 73.3(18)
F18A F18B P1AA 67(2)
F16A F18B F13A 101(4)
F18A F18B F13A 96(2)
P1AA F18B F13A 58.2(16)

loop_
_geom_bond_atom_site_label_1
_geom_bond_atom_site_label_2
_geom_bond_distance
Pt2A N7A 1.933(6)
Pt2A N8A 2.003(7)
Pt2A N6A 2.033(6)
Pt2A Cl2A 2.306(2)
O2A C53A 1.220(11)
N6A C29A 1.341(10)
N6A C33A 1.372(10)
N7A C37A 1.342(10)
N7A C2A 1.350(9)
N8A C56A 1.360(10)
N8A C41A 1.370(10)
N9A C49A 1.314(10)
N9A C52A 1.363(11)
N9A C48A 1.522(11)
N10A C53A 1.325(11)
C2A C34A 1.372(11)
C2A C33A 1.465(11)
C29A C30A 1.375(13)
C30A C31A 1.362(14)
C31A C32A 1.388(13)
C32A C33A 1.383(11)
C34A C35A 1.391(11)
C35A C36A 1.405(10)
C35A C42A 1.491(11)
C36A C37A 1.401(11)
C37A C56A 1.466(10)
C38A C39A 1.375(11)
C38A C56A 1.400(10)
C39A C40A 1.375(13)
C40A C41A 1.378(12)
C42A C44A 1.382(10)
C42A C47A 1.392(12)
C44A C54A 1.394(12)
C45A C54A 1.369(13)
C45A C46A 1.402(12)
C45A C48A 1.486(12)
C46A C47A 1.393(12)
C49A C50A 1.380(11)
C50A C51A 1.375(13)
C50A C53A 1.513(12)
C51A C59A 1.386(14)
C52A C59A 1.358(13)
P5A F5A 1.489(15)
P5A F6AA 1.51(2)
P5A F3AA 1.544(18)
P5A F2A 1.555(7)
P5A F4AA 1.569(17)
P5A F3A 1.569(15)
P5A F6A 1.572(15)
P5A F4A 1.584(14)
P5A F1A 1.585(6)
P5A F5AA 1.60(2)
F3A F3AA 0.96(3)
F3A F5AA 1.40(4)
F4A F4AA 1.14(3)
F4A F6AA 1.25(3)
F5A F5AA 1.10(3)
F5A F4AA 1.35(3)
F6A F6AA 1.18(3)
F6A F3AA 1.35(4)
P1AA F18B 1.44(3)
P1AA F15B 1.44(3)
P1AA F16B 1.47(2)
P1AA F17A 1.531(12)
P1AA F18A 1.532(14)
P1AA F13A 1.548(8)
P1AA F17B 1.56(2)
P1AA F15A 1.572(19)
P1AA F14A 1.585(8)
P1AA F16A 1.589(12)
F13A F18B 1.71(6)
F15A F16B 1.05(9)
F15A F15B 1.38(4)
F16A F18B 1.20(5)
F16A F16B 1.21(7)
F17A F15B 1.00(4)
F17A F17B 1.31(4)
F18A F17B 1.22(4)
F18A F18B 1.35(7)
O11A C11A 1.420(12)
